data_1575556
loop_
_publ_author_name
'Yang, Wenbang'
'White, Andrew J. P.'
'Crimmin, Mark R.'

_publ_section_title
;
 Synthesis, properties, and chemoselective reactions of an AlH-BH
 functional group.
;
_journal_issue 37
_journal_name_full 'Chemical science'
_journal_page_first 17193
_journal_page_last 17199
_journal_paper_doi 10.1039/d5sc05133a
_journal_volume 16
_journal_year 2025
_chemical_formula_moiety 'C56 H74 Al B N6, 0.75(C4 H10 O)'
_chemical_formula_sum 'C59 H81.5 Al B N6 O0.75'
_chemical_formula_weight 924.59
_space_group_crystal_system triclinic
_space_group_IT_number 2
_space_group_name_Hall '-P 1'
_space_group_name_H-M_alt 'P -1'
_atom_sites_solution_hydrogens mixed
_audit_creation_method SHELXL-2019/3
_audit_update_record
;
2025-08-22 deposited with the CCDC.	2025-08-28 downloaded from the CCDC.
;
_cell_angle_alpha 94.912(4)
_cell_angle_beta 91.626(4)
_cell_angle_gamma 103.385(4)
_cell_formula_units_Z 2
_cell_length_a 11.7887(5)
_cell_length_b 12.6943(6)
_cell_length_c 19.3282(11)
_cell_measurement_reflns_used 3373
_cell_measurement_temperature 173(2)
_cell_measurement_theta_max 72.0200
_cell_measurement_theta_min 4.3880
_cell_volume 2800.1(2)
_computing_cell_refinement 'CrysAlisPro, Rigaku OD'
_computing_data_collection 'CrysAlisPro, Rigaku OD'
_computing_data_reduction 'CrysAlisPro, Rigaku OD'
_computing_molecular_graphics 'Bruker SHELXTL'
_computing_publication_material 'CIFTAB-2014 (Sheldrick, 2017)'
_computing_structure_refinement 'SHELXL-2019/2 (Sheldrick, 2019)'
_computing_structure_solution 'SHELXS-2014 (Sheldrick, 2017)'
_diffrn_ambient_temperature 173(2)
_diffrn_detector_area_resol_mean 10.4115
_diffrn_measured_fraction_theta_full 0.980
_diffrn_measured_fraction_theta_max 0.942
_diffrn_measurement_device_type 'Agilent Xcalibur PX Ultra A'
_diffrn_measurement_method 'omega scans'
_diffrn_radiation_type CuK\a
_diffrn_radiation_wavelength 1.54184
_diffrn_reflns_av_R_equivalents 0.0363
_diffrn_reflns_av_unetI/netI 0.0547
_diffrn_reflns_Laue_measured_fraction_full 0.980
_diffrn_reflns_Laue_measured_fraction_max 0.942
_diffrn_reflns_limit_h_max 14
_diffrn_reflns_limit_h_min -10
_diffrn_reflns_limit_k_max 14
_diffrn_reflns_limit_k_min -15
_diffrn_reflns_limit_l_max 24
_diffrn_reflns_limit_l_min -23
_diffrn_reflns_number 15988
_diffrn_reflns_point_group_measured_fraction_full 0.980
_diffrn_reflns_point_group_measured_fraction_max 0.942
_diffrn_reflns_theta_full 67.684
_diffrn_reflns_theta_max 73.603
_diffrn_reflns_theta_min 3.595
_diffrn_source 'Enhance Ultra (Cu) X-ray Source'
_exptl_absorpt_coefficient_mu 0.635
_exptl_absorpt_correction_T_max 0.976
_exptl_absorpt_correction_T_min 0.924
_exptl_absorpt_correction_type analytical
_exptl_absorpt_process_details
; 
CrysAlisPro 1.171.42.49 (Rigaku Oxford Diffraction, 2022) 
Analytical numeric absorption correction using a multifaceted crystal 
model based on expressions derived by R.C. Clark & J.S. Reid. 
(Clark, R. C. & Reid, J. S. (1995). Acta Cryst. A51, 887-897) 
Empirical absorption correction using spherical harmonics, 
implemented in SCALE3 ABSPACK scaling algorithm. 
;
_exptl_crystal_colour Yellow
_exptl_crystal_density_diffrn 1.097
_exptl_crystal_description plates
_exptl_crystal_F_000 1003
_exptl_crystal_size_max 0.227
_exptl_crystal_size_mid 0.071
_exptl_crystal_size_min 0.046
_refine_diff_density_max 0.294
_refine_diff_density_min -0.331
_refine_diff_density_rms 0.036
_refine_ls_extinction_method none
_refine_ls_goodness_of_fit_ref 1.028
_refine_ls_hydrogen_treatment mixed
_refine_ls_matrix_type full
_refine_ls_number_parameters 722
_refine_ls_number_reflns 10641
_refine_ls_number_restraints 364
_refine_ls_restrained_S_all 1.036
_refine_ls_R_factor_all 0.1117
_refine_ls_R_factor_gt 0.0688
_refine_ls_shift/su_max 0.001
_refine_ls_shift/su_mean 0.000
_refine_ls_structure_factor_coef Fsqd
_refine_ls_weighting_details 'w=1/[\s^2^(Fo^2^)+(0.0951P)^2^+0.3211P] where P=(Fo^2^+2Fc^2^)/3'
_refine_ls_weighting_scheme calc
_refine_ls_wR_factor_gt 0.1802
_refine_ls_wR_factor_ref 0.2152
_reflns_Friedel_coverage 0.000
_reflns_number_gt 6169
_reflns_number_total 10641
_reflns_threshold_expression 'I > 2\s(I)'
_cod_data_source_file d5sc05133a3.cif
_cod_data_source_block 6
_cod_depositor_comments 'Adding full bibliography for 1575552--1575556.cif.'
_cod_original_formula_sum 'C59 H81.50 Al B N6 O0.75'
_cod_database_code 1575556
_shelx_shelxl_version_number 2019/3
_shelx_space_group_comment
; 
The symmetry employed for this shelxl refinement is uniquely defined 
by the following loop, which should always be used as a source of 
symmetry information in preference to the above space-group names. 
They are only intended as comments. 
;

loop_
_space_group_symop_operation_xyz
'x, y, z'
'-x, -y, -z'

loop_
_atom_site_label
_atom_site_type_symbol
_atom_site_fract_x
_atom_site_fract_y
_atom_site_fract_z
_atom_site_U_iso_or_equiv
_atom_site_adp_type
_atom_site_occupancy
_atom_site_site_symmetry_order
_atom_site_calc_flag
_atom_site_refinement_flags_posn
_atom_site_refinement_flags_adp
_atom_site_refinement_flags_occupancy
_atom_site_disorder_assembly
_atom_site_disorder_group
Al1 Al 0.28812(17) 0.69692(14) 0.27261(12) 0.0596(5) Uani 0.695(4) 1 d D U P A 1
H1 H 0.247(4) 0.579(4) 0.297(2) 0.065(12) Uiso 0.695(4) 1 d . . P A 1
N1 N 0.1541(3) 0.7470(3) 0.2527(3) 0.0607(10) Uani 0.695(4) 1 d D U P A 1
C1 C 0.1355(5) 0.8418(4) 0.2803(4) 0.0651(14) Uani 0.695(4) 1 d D U P A 1
C2 C 0.2074(6) 0.9055(4) 0.3347(3) 0.0729(14) Uani 0.695(4) 1 d D U P A 1
H2A H 0.191989 0.974606 0.347599 0.087 Uiso 0.695(4) 1 calc R U P A 1
C3 C 0.2982(6) 0.8805(5) 0.3722(3) 0.0743(13) Uani 0.695(4) 1 d D U P A 1
N3 N 0.3422(4) 0.7962(4) 0.3539(2) 0.0698(11) Uani 0.695(4) 1 d D U P A 1
C4 C 0.0327(4) 0.8820(4) 0.2530(4) 0.0828(16) Uani 0.695(4) 1 d D U P A 1
H4A H 0.048478 0.906579 0.206780 0.124 Uiso 0.695(4) 1 calc R U P A 1
H4B H 0.020913 0.942618 0.284689 0.124 Uiso 0.695(4) 1 calc R U P A 1
H4C H -0.037807 0.822662 0.249860 0.124 Uiso 0.695(4) 1 calc R U P A 1
C5A C 0.3427(7) 0.9573(6) 0.4359(3) 0.1042(19) Uani 0.695(4) 1 d D U P A 1
H5A H 0.398776 1.021319 0.422614 0.156 Uiso 0.695(4) 1 calc R U P A 1
H5B H 0.381124 0.920485 0.468787 0.156 Uiso 0.695(4) 1 calc R U P A 1
H5C H 0.277143 0.980034 0.457779 0.156 Uiso 0.695(4) 1 calc R U P A 1
C6 C 0.0584(2) 0.6731(2) 0.21070(18) 0.0619(11) Uani 0.695(4) 1 d DG U P A 1
C7 C 0.0522(2) 0.6711(2) 0.13865(18) 0.0647(11) Uani 0.695(4) 1 d DG U P A 1
C8 C -0.0442(2) 0.6061(3) 0.10043(18) 0.0795(14) Uani 0.695(4) 1 d DG U P A 1
H8A H -0.048482 0.604674 0.051195 0.095 Uiso 0.695(4) 1 calc R U P A 1
C9 C -0.1345(2) 0.5432(3) 0.1343(2) 0.0817(15) Uani 0.695(4) 1 d DG U P A 1
H9A H -0.200356 0.498744 0.108135 0.098 Uiso 0.695(4) 1 calc R U P A 1
C10 C -0.1283(2) 0.5452(2) 0.2063(2) 0.0782(14) Uani 0.695(4) 1 d DG U P A 1
H10A H -0.189917 0.502220 0.229417 0.094 Uiso 0.695(4) 1 calc R U P A 1
C11 C -0.0318(3) 0.6102(2) 0.24452(17) 0.0728(13) Uani 0.695(4) 1 d DG U P A 1
C12 C 0.1516(4) 0.7371(5) 0.0984(4) 0.0685(14) Uani 0.695(4) 1 d D U P A 1
H12A H 0.213293 0.778921 0.133368 0.082 Uiso 0.695(4) 1 calc R U P A 1
C13 C 0.2074(5) 0.6642(5) 0.0507(4) 0.0868(19) Uani 0.695(4) 1 d D U P A 1
H13A H 0.236999 0.613856 0.078142 0.130 Uiso 0.695(4) 1 calc R U P A 1
H13B H 0.272197 0.708968 0.027985 0.130 Uiso 0.695(4) 1 calc R U P A 1
H13C H 0.149168 0.622693 0.015401 0.130 Uiso 0.695(4) 1 calc R U P A 1
C14 C 0.1101(5) 0.8197(6) 0.0563(4) 0.089(2) Uani 0.695(4) 1 d D U P A 1
H14A H 0.055071 0.780856 0.018577 0.134 Uiso 0.695(4) 1 calc R U P A 1
H14B H 0.177456 0.866208 0.036735 0.134 Uiso 0.695(4) 1 calc R U P A 1
H14C H 0.071460 0.864668 0.086862 0.134 Uiso 0.695(4) 1 calc R U P A 1
C15 C -0.0258(5) 0.6017(4) 0.3235(3) 0.0900(17) Uani 0.695(4) 1 d D U P A 1
H15A H 0.052264 0.645825 0.342300 0.108 Uiso 0.695(4) 1 calc R U P A 1
C16 C -0.1192(8) 0.6492(7) 0.3602(5) 0.152(4) Uani 0.695(4) 1 d D . P A 1
H16A H -0.196952 0.607664 0.342655 0.227 Uiso 0.695(4) 1 calc R U P A 1
H16B H -0.109366 0.725413 0.350978 0.227 Uiso 0.695(4) 1 calc R U P A 1
H16C H -0.111001 0.644763 0.410399 0.227 Uiso 0.695(4) 1 calc R U P A 1
C17 C -0.0347(7) 0.4859(5) 0.3398(4) 0.111(2) Uani 0.695(4) 1 d D U P A 1
H17A H -0.031041 0.483283 0.390348 0.167 Uiso 0.695(4) 1 calc R U P A 1
H17B H 0.030191 0.459540 0.319731 0.167 Uiso 0.695(4) 1 calc R U P A 1
H17C H -0.108876 0.439806 0.320010 0.167 Uiso 0.695(4) 1 calc R U P A 1
C18 C 0.4260(3) 0.7681(3) 0.40271(16) 0.0814(15) Uani 0.695(4) 1 d DG U P A 1
C19 C 0.3834(3) 0.7050(3) 0.45587(18) 0.0934(18) Uani 0.695(4) 1 d DG . P A 1
C20 C 0.4605(3) 0.6783(4) 0.50336(18) 0.113(2) Uani 0.695(4) 1 d DG U P A 1
H20A H 0.431338 0.635246 0.539694 0.135 Uiso 0.695(4) 1 calc R U P A 1
C21 C 0.5802(3) 0.7146(4) 0.49769(18) 0.115(2) Uani 0.695(4) 1 d DG . P A 1
H21A H 0.632859 0.696313 0.530142 0.138 Uiso 0.695(4) 1 calc R U P A 1
C22 C 0.6228(3) 0.7776(4) 0.44453(19) 0.0978(17) Uani 0.695(4) 1 d DG U P A 1
H22A H 0.704624 0.802393 0.440649 0.117 Uiso 0.695(4) 1 calc R U P A 1
C23 C 0.5457(3) 0.8043(3) 0.39704(16) 0.0797(13) Uani 0.695(4) 1 d DG U P A 1
C24 C 0.2523(6) 0.6565(6) 0.4629(3) 0.112(2) Uani 0.695(4) 1 d D . P A 1
H24A H 0.209279 0.674435 0.421859 0.135 Uiso 0.695(4) 1 calc R U P A 1
C25 C 0.2095(9) 0.7089(8) 0.5286(5) 0.154(4) Uani 0.695(4) 1 d D . P A 1
H25A H 0.238549 0.681312 0.569762 0.232 Uiso 0.695(4) 1 calc R U P A 1
H25B H 0.123951 0.690890 0.526737 0.232 Uiso 0.695(4) 1 calc R U P A 1
H25C H 0.238673 0.788083 0.531310 0.232 Uiso 0.695(4) 1 calc R U P A 1
C26 C 0.2210(8) 0.5337(7) 0.4639(5) 0.139(3) Uani 0.695(4) 1 d D . P A 1
H26A H 0.240260 0.499624 0.419710 0.209 Uiso 0.695(4) 1 calc R U P A 1
H26B H 0.137288 0.508737 0.470429 0.209 Uiso 0.695(4) 1 calc R U P A 1
H26C H 0.265404 0.513407 0.502186 0.209 Uiso 0.695(4) 1 calc R U P A 1
C27 C 0.5977(7) 0.8712(5) 0.3384(3) 0.0878(17) Uani 0.695(4) 1 d D U P A 1
H27A H 0.535257 0.862231 0.300795 0.105 Uiso 0.695(4) 1 calc R U P A 1
C28 C 0.6989(6) 0.8341(6) 0.3073(3) 0.103(2) Uani 0.695(4) 1 d D U P A 1
H28A H 0.761771 0.842706 0.343090 0.154 Uiso 0.695(4) 1 calc R U P A 1
H28B H 0.727260 0.877925 0.269281 0.154 Uiso 0.695(4) 1 calc R U P A 1
H28C H 0.673489 0.757344 0.289319 0.154 Uiso 0.695(4) 1 calc R U P A 1
C29 C 0.6337(8) 0.9927(6) 0.3652(4) 0.134(3) Uani 0.695(4) 1 d D U P A 1
H29A H 0.564518 1.017609 0.379664 0.202 Uiso 0.695(4) 1 calc R U P A 1
H29B H 0.669553 1.034911 0.327983 0.202 Uiso 0.695(4) 1 calc R U P A 1
H29C H 0.689952 1.002966 0.404909 0.202 Uiso 0.695(4) 1 calc R U P A 1
Al1' Al 0.2546(3) 0.6743(3) 0.24921(18) 0.0489(10) Uiso 0.305(4) 1 d D U P A 2
H1' H 0.203(8) 0.552(7) 0.266(5) 0.05(2) Uiso 0.305(4) 1 d . . P A 2
N1' N 0.1251(7) 0.7309(6) 0.2246(4) 0.0393(19) Uiso 0.305(4) 1 d D U P A 2
C1' C 0.1044(10) 0.8256(8) 0.2513(6) 0.050(3) Uiso 0.305(4) 1 d D U P A 2
C2' C 0.1650(14) 0.8819(12) 0.3125(7) 0.061(4) Uiso 0.305(4) 1 d D U P A 2
H2B H 0.150616 0.951039 0.326418 0.074 Uiso 0.305(4) 1 calc R U P A 2
C3' C 0.2445(10) 0.8462(8) 0.3551(5) 0.058(3) Uiso 0.305(4) 1 d D U P A 2
N3' N 0.2905(8) 0.7630(7) 0.3369(4) 0.055(2) Uiso 0.305(4) 1 d D U P A 2
C4' C 0.0094(10) 0.8682(10) 0.2169(6) 0.065(3) Uiso 0.305(4) 1 d D U P A 2
H4D H 0.043221 0.916798 0.182250 0.097 Uiso 0.305(4) 1 calc R U P A 2
H4E H -0.026514 0.908442 0.252178 0.097 Uiso 0.305(4) 1 calc R U P A 2
H4F H -0.050089 0.807114 0.194108 0.097 Uiso 0.305(4) 1 calc R U P A 2
C5' C 0.2754(13) 0.9091(11) 0.4256(6) 0.089(4) Uiso 0.305(4) 1 d D U P A 2
H5D H 0.276649 0.985908 0.421870 0.134 Uiso 0.305(4) 1 calc R U P A 2
H5E H 0.352546 0.902683 0.442266 0.134 Uiso 0.305(4) 1 calc R U P A 2
H5F H 0.217043 0.879676 0.458330 0.134 Uiso 0.305(4) 1 calc R U P A 2
C6' C 0.0346(4) 0.6598(4) 0.1786(3) 0.0377(18) Uiso 0.305(4) 1 d DG U P A 2
C7' C 0.0429(4) 0.6522(5) 0.1068(3) 0.041(2) Uiso 0.305(4) 1 d DG U P A 2
C8' C -0.0474(5) 0.5860(5) 0.0643(2) 0.056(2) Uiso 0.305(4) 1 d DG U P A 2
H8B H -0.041708 0.580817 0.015239 0.068 Uiso 0.305(4) 1 calc R U P A 2
C9' C -0.1460(4) 0.5275(5) 0.0935(3) 0.057(2) Uiso 0.305(4) 1 d DG U P A 2
H9B H -0.207706 0.482313 0.064483 0.068 Uiso 0.305(4) 1 calc R U P A 2
C10' C -0.1543(4) 0.5352(5) 0.1653(3) 0.047(2) Uiso 0.305(4) 1 d DG U P A 2
H10B H -0.221673 0.495172 0.185298 0.056 Uiso 0.305(4) 1 calc R U P A 2
C11' C -0.0640(5) 0.6013(5) 0.2078(3) 0.050(2) Uiso 0.305(4) 1 d DG U P A 2
C12' C 0.1489(10) 0.7166(9) 0.0719(6) 0.052(3) Uiso 0.305(4) 1 d D U P A 2
H12B H 0.208970 0.756375 0.108458 0.063 Uiso 0.305(4) 1 calc R U P A 2
C13' C 0.2003(13) 0.6380(11) 0.0259(7) 0.064(3) Uiso 0.305(4) 1 d D U P A 2
H13D H 0.210523 0.577884 0.052169 0.096 Uiso 0.305(4) 1 calc R U P A 2
H13E H 0.276208 0.676267 0.010690 0.096 Uiso 0.305(4) 1 calc R U P A 2
H13F H 0.147405 0.609217 -0.014864 0.096 Uiso 0.305(4) 1 calc R U P A 2
C14' C 0.1134(17) 0.7976(13) 0.0274(7) 0.078(5) Uiso 0.305(4) 1 d D U P A 2
H14D H 0.069504 0.758724 -0.014580 0.116 Uiso 0.305(4) 1 calc R U P A 2
H14E H 0.183408 0.848868 0.014320 0.116 Uiso 0.305(4) 1 calc R U P A 2
H14F H 0.064346 0.837561 0.053859 0.116 Uiso 0.305(4) 1 calc R U P A 2
C15' C -0.0753(9) 0.6009(7) 0.2865(5) 0.059(2) Uiso 0.305(4) 1 d D U P A 2
H15B H -0.002687 0.649668 0.309615 0.071 Uiso 0.305(4) 1 calc R U P A 2
C16' C -0.1794(11) 0.6456(11) 0.3109(7) 0.087(3) Uiso 0.305(4) 1 d D . P A 2
H16D H -0.166188 0.722364 0.302346 0.131 Uiso 0.305(4) 1 calc R U P A 2
H16E H -0.187502 0.638768 0.360744 0.131 Uiso 0.305(4) 1 calc R U P A 2
H16F H -0.250841 0.604136 0.285162 0.131 Uiso 0.305(4) 1 calc R U P A 2
C17' C -0.0855(12) 0.4874(9) 0.3105(7) 0.079(3) Uiso 0.305(4) 1 d D U P A 2
H17D H -0.162533 0.441241 0.295577 0.118 Uiso 0.305(4) 1 calc R U P A 2
H17E H -0.075930 0.492945 0.361320 0.118 Uiso 0.305(4) 1 calc R U P A 2
H17F H -0.024742 0.455322 0.289986 0.118 Uiso 0.305(4) 1 calc R U P A 2
C18' C 0.3662(7) 0.7277(6) 0.3881(4) 0.070(3) Uiso 0.305(4) 1 d DG U P A 2
C19' C 0.3184(6) 0.6431(6) 0.4274(4) 0.074(3) Uiso 0.305(4) 1 d DG . P A 2
C20' C 0.3896(8) 0.6055(7) 0.4731(4) 0.100(4) Uiso 0.305(4) 1 d DG . P A 2
H20B H 0.356942 0.547621 0.499941 0.120 Uiso 0.305(4) 1 calc R U P A 2
C21' C 0.5087(7) 0.6524(8) 0.4795(4) 0.099(4) Uiso 0.305(4) 1 d DG U P A 2
H21B H 0.557450 0.626650 0.510799 0.119 Uiso 0.305(4) 1 calc R U P A 2
C22' C 0.5566(6) 0.7370(8) 0.4403(5) 0.098(4) Uiso 0.305(4) 1 d DG U P A 2
H22B H 0.638002 0.769099 0.444660 0.118 Uiso 0.305(4) 1 calc R U P A 2
C23' C 0.4853(7) 0.7747(7) 0.3945(5) 0.082(4) Uiso 0.305(4) 1 d DG U P A 2
C24' C 0.1878(10) 0.5911(9) 0.4249(6) 0.080(3) Uiso 0.305(4) 1 d D . P A 2
H24B H 0.154120 0.603946 0.379122 0.096 Uiso 0.305(4) 1 calc R U P A 2
C25' C 0.1257(16) 0.6442(15) 0.4821(9) 0.129(6) Uiso 0.305(4) 1 d D . P A 2
H25D H 0.042111 0.629535 0.469249 0.194 Uiso 0.305(4) 1 calc R U P A 2
H25E H 0.158542 0.722973 0.487338 0.194 Uiso 0.305(4) 1 calc R U P A 2
H25F H 0.136858 0.614084 0.526074 0.194 Uiso 0.305(4) 1 calc R U P A 2
C26' C 0.1616(16) 0.4695(12) 0.4288(9) 0.114(5) Uiso 0.305(4) 1 d D . P A 2
H26D H 0.186934 0.454282 0.474875 0.171 Uiso 0.305(4) 1 calc R U P A 2
H26E H 0.203466 0.436478 0.393147 0.171 Uiso 0.305(4) 1 calc R U P A 2
H26F H 0.077473 0.439014 0.420982 0.171 Uiso 0.305(4) 1 calc R U P A 2
C27' C 0.5469(12) 0.8709(9) 0.3542(7) 0.078(4) Uiso 0.305(4) 1 d D U P A 2
H27B H 0.488396 0.886319 0.320415 0.093 Uiso 0.305(4) 1 calc R U P A 2
C28' C 0.6417(15) 0.8376(12) 0.3141(8) 0.081(4) Uiso 0.305(4) 1 d D U P A 2
H28D H 0.703227 0.828105 0.346509 0.121 Uiso 0.305(4) 1 calc R U P A 2
H28E H 0.674541 0.894013 0.283877 0.121 Uiso 0.305(4) 1 calc R U P A 2
H28F H 0.609413 0.768857 0.285673 0.121 Uiso 0.305(4) 1 calc R U P A 2
C29' C 0.5971(15) 0.9750(12) 0.4022(9) 0.111(4) Uiso 0.305(4) 1 d D U P A 2
H29D H 0.546273 0.979053 0.441130 0.166 Uiso 0.305(4) 1 calc R U P A 2
H29E H 0.601833 1.038527 0.376062 0.166 Uiso 0.305(4) 1 calc R U P A 2
H29F H 0.675393 0.973895 0.420224 0.166 Uiso 0.305(4) 1 calc R U P A 2
N30 N 0.3878(2) 0.69366(18) 0.19854(12) 0.0621(6) Uani 1 1 d . . . . .
C31 C 0.4614(2) 0.7827(2) 0.16891(13) 0.0548(6) Uani 1 1 d . . . . .
C32 C 0.5604(2) 0.7559(2) 0.14723(13) 0.0545(6) Uani 1 1 d . . . . .
N33 N 0.55527(16) 0.64818(16) 0.15916(11) 0.0568(5) Uani 1 1 d D . . . .
H33 H 0.6120(3) 0.6133(4) 0.1492(8) 0.066(8) Uiso 1 1 d D . . . .
B34 B 0.4449(3) 0.6042(3) 0.18656(17) 0.0592(7) Uani 1 1 d D . . . .
C35 C 0.4251(2) 0.8839(2) 0.15523(15) 0.0577(6) Uani 1 1 d . . . . .
C36 C 0.3914(3) 0.9515(2) 0.20666(17) 0.0720(8) Uani 1 1 d . . . . .
H36 H 0.389898 0.932926 0.253252 0.086 Uiso 1 1 calc R U . . .
C37 C 0.3598(3) 1.0461(3) 0.1914(2) 0.0820(9) Uani 1 1 d . . . . .
H37 H 0.336575 1.091274 0.227373 0.098 Uiso 1 1 calc R U . . .
C38 C 0.3622(3) 1.0745(3) 0.1237(2) 0.0827(10) Uani 1 1 d . . . . .
H38 H 0.340570 1.139140 0.113074 0.099 Uiso 1 1 calc R U . . .
C39 C 0.3959(3) 1.0090(3) 0.07214(18) 0.0729(8) Uani 1 1 d . . . . .
H39 H 0.398392 1.028730 0.025801 0.087 Uiso 1 1 calc R U . . .
C40 C 0.4264(2) 0.9142(2) 0.08709(15) 0.0622(7) Uani 1 1 d . . . . .
H40 H 0.448626 0.869043 0.050707 0.075 Uiso 1 1 calc R U . . .
C41 C 0.6599(2) 0.8202(2) 0.11356(14) 0.0563(6) Uani 1 1 d . . . . .
C42 C 0.6967(2) 0.9326(2) 0.12812(16) 0.0666(7) Uani 1 1 d . . . . .
H42 H 0.658657 0.969180 0.161835 0.080 Uiso 1 1 calc R U . . .
C43 C 0.7886(3) 0.9916(3) 0.0937(2) 0.0859(11) Uani 1 1 d . . . . .
H43 H 0.813303 1.068252 0.103994 0.103 Uiso 1 1 calc R U . . .
C44 C 0.8440(3) 0.9392(3) 0.0447(2) 0.0996(13) Uani 1 1 d . . . . .
H44 H 0.905826 0.980008 0.020580 0.120 Uiso 1 1 calc R U . . .
C45 C 0.8104(3) 0.8286(3) 0.0305(2) 0.0915(12) Uani 1 1 d . . . . .
H45 H 0.849445 0.792849 -0.003096 0.110 Uiso 1 1 calc R U . . .
C46 C 0.7197(2) 0.7687(3) 0.06497(16) 0.0681(8) Uani 1 1 d . . . . .
H46 H 0.697905 0.691846 0.055494 0.082 Uiso 1 1 calc R U . . .
N47 N 0.4003(3) 0.4877(3) 0.1903(4) 0.0586(14) Uani 0.757(7) 1 d D U P B 1
N47' N 0.4093(11) 0.4971(10) 0.2083(11) 0.053(5) Uiso 0.243(7) 1 d D U P B 2
C48 C 0.4855(2) 0.4251(2) 0.20289(18) 0.0677(8) Uani 1 1 d D . . . .
C49 C 0.5292(3) 0.3742(2) 0.1461(2) 0.0776(9) Uani 1 1 d . . . . .
C50 C 0.6054(3) 0.3071(3) 0.1581(3) 0.0903(12) Uani 1 1 d . . . . .
H50 H 0.634367 0.271969 0.119431 0.108 Uiso 1 1 calc R U . . .
C51 C 0.6396(3) 0.2906(3) 0.2245(3) 0.0937(13) Uani 1 1 d . . . . .
C52 C 0.5996(3) 0.3452(3) 0.2796(2) 0.0934(12) Uani 1 1 d . . . . .
H52 H 0.624589 0.336512 0.325512 0.112 Uiso 1 1 calc R U . . .
C53 C 0.5238(3) 0.4129(3) 0.2704(2) 0.0824(10) Uani 1 1 d . . . . .
C54 C 0.4986(4) 0.3897(4) 0.0725(2) 0.1014(12) Uani 1 1 d . . . . .
H54A H 0.440946 0.325222 0.051867 0.152 Uiso 1 1 calc R U . . .
H54B H 0.568994 0.400042 0.045665 0.152 Uiso 1 1 calc R U . . .
H54C H 0.465714 0.453777 0.071682 0.152 Uiso 1 1 calc R U . . .
C55 C 0.7194(4) 0.2153(4) 0.2363(3) 0.130(2) Uani 1 1 d . . . . .
H55A H 0.682789 0.160832 0.266918 0.196 Uiso 1 1 calc R U . . .
H55B H 0.793996 0.257619 0.258017 0.196 Uiso 1 1 calc R U . . .
H55C H 0.732924 0.178720 0.191640 0.196 Uiso 1 1 calc R U . . .
C56 C 0.4855(4) 0.4733(4) 0.3328(2) 0.1120(16) Uani 1 1 d . . . . .
H56A H 0.509902 0.551786 0.329106 0.168 Uiso 1 1 calc R U . . .
H56B H 0.521558 0.455652 0.375260 0.168 Uiso 1 1 calc R U . . .
H56C H 0.400371 0.451784 0.334501 0.168 Uiso 1 1 calc R U . . .
C57 C 0.2842(3) 0.4303(3) 0.1617(3) 0.0745(14) Uani 0.757(7) 1 d D U P B 1
H57A H 0.291175 0.400707 0.113326 0.089 Uiso 0.757(7) 1 calc R U P B 1
H57B H 0.234559 0.483194 0.160033 0.089 Uiso 0.757(7) 1 calc R U P B 1
C58 C 0.2250(4) 0.3397(4) 0.2014(4) 0.093(2) Uani 0.757(7) 1 d D U P B 1
H58A H 0.198805 0.369555 0.245577 0.111 Uiso 0.757(7) 1 calc R U P B 1
H58B H 0.280293 0.294980 0.212810 0.111 Uiso 0.757(7) 1 calc R U P B 1
N59 N 0.1228(3) 0.2711(3) 0.1593(3) 0.0892(15) Uani 0.757(7) 1 d D U P B 1
C60 C 0.0783(5) 0.1736(4) 0.1914(6) 0.118(3) Uani 0.757(7) 1 d D U P B 1
H60A H 0.136682 0.129837 0.190920 0.176 Uiso 0.757(7) 1 calc R U P B 1
H60B H 0.006797 0.131977 0.165755 0.176 Uiso 0.757(7) 1 calc R U P B 1
H60C H 0.060764 0.192266 0.239551 0.176 Uiso 0.757(7) 1 calc R U P B 1
C61 C 0.0337(4) 0.3299(5) 0.1469(4) 0.0895(17) Uani 0.757(7) 1 d D U P B 1
H61A H 0.065732 0.391735 0.120613 0.134 Uiso 0.757(7) 1 calc R U P B 1
H61B H 0.008037 0.356354 0.191548 0.134 Uiso 0.757(7) 1 calc R U P B 1
H61C H -0.032880 0.281280 0.120319 0.134 Uiso 0.757(7) 1 calc R U P B 1
C57' C 0.2883(8) 0.4421(7) 0.2166(6) 0.054(3) Uiso 0.243(7) 1 d D U P B 2
H57C H 0.280641 0.429704 0.266307 0.065 Uiso 0.243(7) 1 calc R U P B 2
H57D H 0.239765 0.493550 0.206641 0.065 Uiso 0.243(7) 1 calc R U P B 2
C58' C 0.2369(13) 0.3405(12) 0.1767(9) 0.073(5) Uiso 0.243(7) 1 d D U P B 2
H58C H 0.289105 0.290258 0.181360 0.088 Uiso 0.243(7) 1 calc R U P B 2
H58D H 0.231607 0.353299 0.127086 0.088 Uiso 0.243(7) 1 calc R U P B 2
N59' N 0.1179(10) 0.2868(9) 0.1982(7) 0.071(4) Uiso 0.243(7) 1 d D U P B 2
C60' C 0.0898(18) 0.1769(12) 0.1593(10) 0.088(5) Uiso 0.243(7) 1 d D U P B 2
H60D H 0.125318 0.127735 0.184404 0.132 Uiso 0.243(7) 1 calc R U P B 2
H60E H 0.120654 0.181783 0.112869 0.132 Uiso 0.243(7) 1 calc R U P B 2
H60F H 0.004926 0.148727 0.155119 0.132 Uiso 0.243(7) 1 calc R U P B 2
C61' C 0.0318(18) 0.343(2) 0.1755(12) 0.105(7) Uiso 0.243(7) 1 d D U P B 2
H61D H 0.038851 0.410483 0.205666 0.158 Uiso 0.243(7) 1 calc R U P B 2
H61E H -0.046588 0.296349 0.177974 0.158 Uiso 0.243(7) 1 calc R U P B 2
H61F H 0.044820 0.360094 0.127446 0.158 Uiso 0.243(7) 1 calc R U P B 2

loop_
_atom_site_aniso_label
_atom_site_aniso_U_11
_atom_site_aniso_U_22
_atom_site_aniso_U_33
_atom_site_aniso_U_23
_atom_site_aniso_U_13
_atom_site_aniso_U_12
Al1 0.0593(9) 0.0561(8) 0.0714(11) 0.0351(8) 0.0298(9) 0.0163(7)
N1 0.048(2) 0.056(2) 0.079(3) 0.0249(19) 0.017(2) 0.0059(15)
C1 0.055(3) 0.059(3) 0.088(5) 0.032(3) 0.024(3) 0.018(2)
C2 0.077(4) 0.062(3) 0.087(4) 0.018(3) 0.030(3) 0.022(3)
C3 0.078(3) 0.085(3) 0.063(3) 0.023(2) 0.025(3) 0.019(3)
N3 0.076(3) 0.079(3) 0.064(2) 0.0328(19) 0.023(2) 0.027(2)
C4 0.065(3) 0.064(3) 0.126(5) 0.019(3) 0.016(3) 0.022(2)
C5A 0.125(5) 0.111(5) 0.083(4) 0.006(3) 0.015(4) 0.041(4)
C6 0.049(2) 0.056(2) 0.085(3) 0.020(2) 0.017(2) 0.0146(19)
C7 0.046(2) 0.061(2) 0.088(4) 0.030(2) 0.006(2) 0.0044(17)
C8 0.050(2) 0.079(3) 0.108(4) 0.038(3) 0.010(2) 0.002(2)
C9 0.049(2) 0.080(3) 0.115(5) 0.033(3) 0.013(3) 0.003(2)
C10 0.053(2) 0.065(2) 0.116(4) 0.030(3) 0.028(3) 0.003(2)
C11 0.058(2) 0.065(2) 0.101(4) 0.030(2) 0.036(3) 0.0148(19)
C12 0.044(2) 0.073(3) 0.086(4) 0.036(3) 0.005(2) -0.0008(19)
C13 0.066(3) 0.087(4) 0.096(5) 0.022(4) 0.001(3) -0.011(3)
C14 0.054(3) 0.092(4) 0.120(6) 0.062(4) -0.005(3) -0.004(3)
C15 0.079(3) 0.085(3) 0.100(4) 0.022(3) 0.042(3) -0.002(3)
C16 0.158(8) 0.138(6) 0.175(8) 0.035(6) 0.107(7) 0.050(6)
C17 0.123(6) 0.101(4) 0.110(5) 0.047(4) 0.038(4) 0.007(4)
C18 0.102(5) 0.099(4) 0.057(3) 0.036(3) 0.012(3) 0.041(3)
C19 0.107(4) 0.110(4) 0.078(3) 0.049(3) 0.032(3) 0.037(3)
C20 0.131(5) 0.153(6) 0.075(3) 0.069(4) 0.019(3) 0.053(5)
C21 0.118(5) 0.150(6) 0.089(4) 0.065(4) 0.003(4) 0.040(5)
C22 0.094(4) 0.130(5) 0.074(3) 0.042(3) -0.006(3) 0.024(4)
C23 0.087(4) 0.094(3) 0.062(3) 0.035(2) 0.009(2) 0.021(3)
C24 0.111(5) 0.144(6) 0.107(4) 0.081(4) 0.052(4) 0.050(4)
C25 0.154(8) 0.178(8) 0.158(8) 0.073(6) 0.084(7) 0.065(7)
C26 0.130(6) 0.159(7) 0.149(7) 0.091(6) 0.063(5) 0.043(6)
C27 0.086(4) 0.104(4) 0.073(3) 0.037(3) -0.009(3) 0.013(3)
C28 0.076(4) 0.154(6) 0.078(3) 0.034(3) 0.006(3) 0.016(4)
C29 0.176(8) 0.110(5) 0.116(5) 0.052(4) 0.021(5) 0.012(5)
N30 0.0590(13) 0.0567(12) 0.0775(14) 0.0331(11) 0.0275(11) 0.0150(10)
C31 0.0521(13) 0.0556(13) 0.0596(14) 0.0239(11) 0.0159(11) 0.0101(11)
C32 0.0502(13) 0.0558(13) 0.0592(14) 0.0203(11) 0.0121(11) 0.0098(11)
N33 0.0510(11) 0.0531(11) 0.0705(13) 0.0230(10) 0.0177(10) 0.0128(9)
B34 0.0527(16) 0.0591(16) 0.0696(18) 0.0263(14) 0.0172(14) 0.0118(13)
C35 0.0471(13) 0.0568(14) 0.0724(16) 0.0286(12) 0.0179(12) 0.0088(11)
C36 0.0783(19) 0.0645(16) 0.083(2) 0.0343(15) 0.0271(16) 0.0243(14)
C37 0.085(2) 0.0696(18) 0.103(2) 0.0294(17) 0.0244(19) 0.0316(16)
C38 0.0694(19) 0.0659(17) 0.123(3) 0.0482(19) 0.0188(19) 0.0212(15)
C39 0.0575(16) 0.0764(18) 0.090(2) 0.0472(17) 0.0125(15) 0.0108(14)
C40 0.0488(14) 0.0677(16) 0.0723(16) 0.0336(13) 0.0124(12) 0.0076(12)
C41 0.0415(12) 0.0665(15) 0.0627(15) 0.0289(12) 0.0048(11) 0.0078(11)
C42 0.0497(14) 0.0711(17) 0.0791(18) 0.0329(14) 0.0049(13) 0.0049(12)
C43 0.0446(15) 0.082(2) 0.131(3) 0.053(2) 0.0030(17) -0.0005(14)
C44 0.0478(16) 0.110(3) 0.155(4) 0.078(3) 0.036(2) 0.0185(17)
C45 0.0548(17) 0.113(3) 0.123(3) 0.056(2) 0.0389(18) 0.0325(18)
C46 0.0463(14) 0.0829(19) 0.0817(19) 0.0326(15) 0.0155(13) 0.0183(13)
N47 0.051(2) 0.053(2) 0.077(4) 0.028(2) 0.021(2) 0.0119(13)
C48 0.0515(14) 0.0507(13) 0.107(2) 0.0315(14) 0.0302(15) 0.0117(11)
C49 0.0536(16) 0.0575(16) 0.119(3) 0.0137(16) 0.0177(17) 0.0030(12)
C50 0.0600(18) 0.0574(17) 0.153(4) 0.010(2) 0.032(2) 0.0088(14)
C51 0.0585(18) 0.0576(17) 0.172(4) 0.040(2) 0.037(2) 0.0142(14)
C52 0.0679(19) 0.084(2) 0.146(3) 0.065(2) 0.039(2) 0.0299(17)
C53 0.0681(18) 0.0746(18) 0.120(3) 0.0547(19) 0.0412(18) 0.0275(15)
C54 0.077(2) 0.102(3) 0.119(3) -0.009(2) 0.009(2) 0.015(2)
C55 0.084(3) 0.086(3) 0.242(6) 0.059(3) 0.045(3) 0.042(2)
C56 0.126(3) 0.143(4) 0.103(3) 0.071(3) 0.052(3) 0.078(3)
C57 0.055(2) 0.061(2) 0.109(4) 0.029(2) 0.009(2) 0.0104(17)
C58 0.057(3) 0.066(3) 0.161(6) 0.049(3) 0.010(3) 0.0119(19)
N59 0.0477(19) 0.078(2) 0.141(5) 0.027(3) 0.015(2) 0.0065(16)
C60 0.066(3) 0.079(3) 0.204(9) 0.037(4) -0.004(4) 0.002(2)
C61 0.057(3) 0.107(4) 0.109(5) 0.031(4) 0.007(3) 0.021(2)

loop_
_atom_type_symbol
_atom_type_description
_atom_type_scat_dispersion_real
_atom_type_scat_dispersion_imag
_atom_type_scat_source
C C 0.0181 0.0091 'International Tables Vol C Tables 4.2.6.8 and 6.1.1.4'
H H 0.0000 0.0000 'International Tables Vol C Tables 4.2.6.8 and 6.1.1.4'
Al Al 0.2130 0.2455 'International Tables Vol C Tables 4.2.6.8 and 6.1.1.4'
B B 0.0090 0.0039 'International Tables Vol C Tables 4.2.6.8 and 6.1.1.4'
N N 0.0311 0.0180 'International Tables Vol C Tables 4.2.6.8 and 6.1.1.4'
O O 0.0492 0.0322 'International Tables Vol C Tables 4.2.6.8 and 6.1.1.4'

loop_
_geom_angle_atom_site_label_1
_geom_angle_atom_site_label_2
_geom_angle_atom_site_label_3
_geom_angle
_geom_angle_site_symmetry_1
_geom_angle_site_symmetry_3
_geom_angle_publ_flag
N1 Al1 N30 115.04(18) . . ?
N1 Al1 N3 96.5(2) . . ?
N30 Al1 N3 119.05(17) . . ?
C1 N1 C6 117.6(4) . . ?
C1 N1 Al1 124.1(5) . . ?
C6 N1 Al1 118.0(3) . . ?
N1 C1 C2 122.2(5) . . ?
N1 C1 C4 119.6(7) . . ?
C2 C1 C4 118.2(5) . . ?
C3 C2 C1 128.2(5) . . ?
N3 C3 C2 123.1(6) . . ?
N3 C3 C5A 122.4(6) . . ?
C2 C3 C5A 114.5(5) . . ?
C3 N3 C18 118.4(5) . . ?
C3 N3 Al1 123.5(4) . . ?
C18 N3 Al1 117.6(3) . . ?
C7 C6 C11 120.0 . . ?
C7 C6 N1 121.2(2) . . ?
C11 C6 N1 118.6(2) . . ?
C8 C7 C6 120.0 . . ?
C8 C7 C12 117.9(3) . . ?
C6 C7 C12 122.0(3) . . ?
C7 C8 C9 120.0 . . ?
C8 C9 C10 120.0 . . ?
C9 C10 C11 120.0 . . ?
C10 C11 C6 120.0 . . ?
C10 C11 C15 117.3(3) . . ?
C6 C11 C15 122.5(3) . . ?
C13 C12 C14 109.7(6) . . ?
C13 C12 C7 112.1(4) . . ?
C14 C12 C7 112.1(4) . . ?
C17 C15 C16 110.7(5) . . ?
C17 C15 C11 111.6(5) . . ?
C16 C15 C11 111.7(6) . . ?
C19 C18 C23 120.0 . . ?
C19 C18 N3 118.6(2) . . ?
C23 C18 N3 121.3(2) . . ?
C20 C19 C18 120.0 . . ?
C20 C19 C24 117.0(3) . . ?
C18 C19 C24 122.9(3) . . ?
C21 C20 C19 120.0 . . ?
C20 C21 C22 120.0 . . ?
C23 C22 C21 120.0 . . ?
C22 C23 C18 120.0 . . ?
C22 C23 C27 117.7(3) . . ?
C18 C23 C27 122.3(3) . . ?
C26 C24 C25 109.3(5) . . ?
C26 C24 C19 113.8(5) . . ?
C25 C24 C19 110.4(7) . . ?
C28 C27 C23 112.8(5) . . ?
C28 C27 C29 110.8(6) . . ?
C23 C27 C29 109.8(6) . . ?
N30 Al1' N1' 122.3(3) . . ?
N30 Al1' N3' 108.9(3) . . ?
N1' Al1' N3' 94.6(4) . . ?
C1' N1' C6' 117.4(7) . . ?
C1' N1' Al1' 125.8(7) . . ?
C6' N1' Al1' 116.5(5) . . ?
N1' C1' C2' 121.1(10) . . ?
N1' C1' C4' 118.8(9) . . ?
C2' C1' C4' 120.0(10) . . ?
C3' C2' C1' 126.8(12) . . ?
N3' C3' C2' 124.1(10) . . ?
N3' C3' C5' 120.3(10) . . ?
C2' C3' C5' 115.6(10) . . ?
C3' N3' C18' 119.3(8) . . ?
C3' N3' Al1' 124.0(7) . . ?
C18' N3' Al1' 116.5(6) . . ?
C7' C6' C11' 120.0 . . ?
C7' C6' N1' 121.7(4) . . ?
C11' C6' N1' 118.3(4) . . ?
C6' C7' C8' 120.0 . . ?
C6' C7' C12' 122.0(5) . . ?
C8' C7' C12' 118.0(5) . . ?
C7' C8' C9' 120.0 . . ?
C10' C9' C8' 120.0 . . ?
C9' C10' C11' 120.0 . . ?
C10' C11' C6' 120.0 . . ?
C10' C11' C15' 117.4(5) . . ?
C6' C11' C15' 122.5(5) . . ?
C14' C12' C13' 108.9(10) . . ?
C14' C12' C7' 110.7(10) . . ?
C13' C12' C7' 109.1(9) . . ?
C17' C15' C11' 112.0(8) . . ?
C17' C15' C16' 109.6(9) . . ?
C11' C15' C16' 111.8(8) . . ?
C19' C18' C23' 120.0 . . ?
C19' C18' N3' 119.4(6) . . ?
C23' C18' N3' 120.5(6) . . ?
C18' C19' C20' 120.0 . . ?
C18' C19' C24' 122.6(6) . . ?
C20' C19' C24' 117.4(6) . . ?
C21' C20' C19' 120.0 . . ?
C20' C21' C22' 120.0 . . ?
C21' C22' C23' 120.0 . . ?
C22' C23' C18' 120.0 . . ?
C22' C23' C27' 115.9(7) . . ?
C18' C23' C27' 124.0(7) . . ?
C26' C24' C19' 112.8(10) . . ?
C26' C24' C25' 109.9(12) . . ?
C19' C24' C25' 111.8(11) . . ?
C28' C27' C29' 110.3(12) . . ?
C28' C27' C23' 108.8(10) . . ?
C29' C27' C23' 112.6(11) . . ?
C31 N30 B34 104.83(19) . . ?
C31 N30 Al1' 135.7(2) . . ?
B34 N30 Al1' 119.28(19) . . ?
C31 N30 Al1 128.76(19) . . ?
B34 N30 Al1 120.30(16) . . ?
C32 C31 N30 110.6(2) . . ?
C32 C31 C35 125.3(2) . . ?
N30 C31 C35 123.6(2) . . ?
C31 C32 N33 108.9(2) . . ?
C31 C32 C41 130.0(2) . . ?
N33 C32 C41 121.0(2) . . ?
C32 N33 B34 108.3(2) . . ?
N33 B34 N47' 124.8(6) . . ?
N33 B34 N30 106.8(2) . . ?
N47' B34 N30 127.6(7) . . ?
N33 B34 N47 122.4(3) . . ?
N30 B34 N47 130.4(3) . . ?
C36 C35 C40 117.7(2) . . ?
C36 C35 C31 123.4(2) . . ?
C40 C35 C31 118.9(2) . . ?
C35 C36 C37 121.2(3) . . ?
C38 C37 C36 120.0(3) . . ?
C39 C38 C37 119.7(3) . . ?
C38 C39 C40 120.5(3) . . ?
C39 C40 C35 120.9(3) . . ?
C42 C41 C46 118.3(2) . . ?
C42 C41 C32 121.8(3) . . ?
C46 C41 C32 119.9(3) . . ?
C43 C42 C41 120.5(3) . . ?
C44 C43 C42 120.0(3) . . ?
C45 C44 C43 120.3(3) . . ?
C44 C45 C46 120.2(3) . . ?
C45 C46 C41 120.7(3) . . ?
C48 N47 B34 116.8(3) . . ?
C48 N47 C57 118.5(4) . . ?
B34 N47 C57 121.9(4) . . ?
C48 N47' B34 120.3(10) . . ?
C48 N47' C57' 113.3(9) . . ?
B34 N47' C57' 123.9(10) . . ?
C49 C48 C53 119.4(3) . . ?
C49 C48 N47' 132.7(9) . . ?
C53 C48 N47' 107.8(9) . . ?
C49 C48 N47 118.9(4) . . ?
C53 C48 N47 121.7(4) . . ?
C48 C49 C50 119.1(4) . . ?
C48 C49 C54 122.4(3) . . ?
C50 C49 C54 118.5(3) . . ?
C51 C50 C49 121.9(4) . . ?
C52 C51 C50 118.0(3) . . ?
C52 C51 C55 120.9(5) . . ?
C50 C51 C55 121.1(4) . . ?
C51 C52 C53 122.2(4) . . ?
C52 C53 C48 119.2(3) . . ?
C52 C53 C56 119.8(4) . . ?
C48 C53 C56 120.9(3) . . ?
N47 C57 C58 114.4(4) . . ?
C57 C58 N59 109.6(6) . . ?
C60 N59 C61 112.1(4) . . ?
C60 N59 C58 109.9(6) . . ?
C61 N59 C58 112.1(5) . . ?
C58' C57' N47' 120.4(11) . . ?
C57' C58' N59' 113.9(11) . . ?
C61' N59' C60' 107.1(12) . . ?
C61' N59' C58' 110.8(12) . . ?
C60' N59' C58' 105.0(10) . . ?

loop_
_geom_bond_atom_site_label_1
_geom_bond_atom_site_label_2
_geom_bond_distance
_geom_bond_site_symmetry_2
_geom_bond_publ_flag
Al1 N1 1.876(4) . ?
Al1 N30 1.881(2) . ?
Al1 N3 1.923(6) . ?
N1 C1 1.342(6) . ?
N1 C6 1.463(5) . ?
C1 C2 1.402(10) . ?
C1 C4 1.518(7) . ?
C2 C3 1.386(8) . ?
C3 N3 1.320(6) . ?
C3 C5A 1.504(9) . ?
N3 C18 1.471(5) . ?
C6 C7 1.3900 . ?
C6 C11 1.3900 . ?
C7 C8 1.3900 . ?
C7 C12 1.546(4) . ?
C8 C9 1.3900 . ?
C9 C10 1.3900 . ?
C10 C11 1.3900 . ?
C11 C15 1.540(7) . ?
C12 C13 1.520(9) . ?
C12 C14 1.536(6) . ?
C15 C17 1.510(8) . ?
C15 C16 1.536(8) . ?
C18 C19 1.3900 . ?
C18 C23 1.3900 . ?
C19 C20 1.3900 . ?
C19 C24 1.540(7) . ?
C20 C21 1.3900 . ?
C21 C22 1.3900 . ?
C22 C23 1.3900 . ?
C23 C27 1.531(6) . ?
C24 C26 1.519(10) . ?
C24 C25 1.536(10) . ?
C27 C28 1.503(9) . ?
C27 C29 1.541(9) . ?
Al1' N30 1.853(4) . ?
Al1' N1' 1.898(8) . ?
Al1' N3' 1.932(8) . ?
N1' C1' 1.345(11) . ?
N1' C6' 1.451(8) . ?
C1' C2' 1.412(13) . ?
C1' C4' 1.512(13) . ?
C2' C3' 1.406(14) . ?
C3' N3' 1.321(11) . ?
C3' C5' 1.509(14) . ?
N3' C18' 1.478(9) . ?
C6' C7' 1.3900 . ?
C6' C11' 1.3900 . ?
C7' C8' 1.3900 . ?
C7' C12' 1.534(11) . ?
C8' C9' 1.3900 . ?
C9' C10' 1.3900 . ?
C10' C11' 1.3900 . ?
C11' C15' 1.531(10) . ?
C12' C14' 1.517(13) . ?
C12' C13' 1.521(13) . ?
C15' C17' 1.530(13) . ?
C15' C16' 1.536(12) . ?
C18' C19' 1.3900 . ?
C18' C23' 1.3900 . ?
C19' C20' 1.3900 . ?
C19' C24' 1.526(12) . ?
C20' C21' 1.3900 . ?
C21' C22' 1.3900 . ?
C22' C23' 1.3900 . ?
C23' C27' 1.552(12) . ?
C24' C26' 1.512(16) . ?
C24' C25' 1.536(15) . ?
C27' C28' 1.496(14) . ?
C27' C29' 1.535(14) . ?
N30 C31 1.430(3) . ?
N30 B34 1.453(4) . ?
C31 C32 1.357(4) . ?
C31 C35 1.486(4) . ?
C32 N33 1.394(3) . ?
C32 C41 1.469(3) . ?
N33 B34 1.428(3) . ?
B34 N47' 1.430(13) . ?
B34 N47 1.460(5) . ?
C35 C36 1.385(4) . ?
C35 C40 1.403(4) . ?
C36 C37 1.388(4) . ?
C37 C38 1.387(5) . ?
C38 C39 1.370(5) . ?
C39 C40 1.384(4) . ?
C41 C42 1.394(4) . ?
C41 C46 1.397(4) . ?
C42 C43 1.388(4) . ?
C43 C44 1.377(6) . ?
C44 C45 1.369(6) . ?
C45 C46 1.384(4) . ?
N47 C48 1.445(5) . ?
N47 C57 1.462(7) . ?
N47' C48 1.423(14) . ?
N47' C57' 1.456(13) . ?
C48 C49 1.396(5) . ?
C48 C53 1.401(5) . ?
C49 C50 1.401(5) . ?
C49 C54 1.499(6) . ?
C50 C51 1.383(6) . ?
C51 C52 1.374(6) . ?
C51 C55 1.514(5) . ?
C52 C53 1.394(4) . ?
C53 C56 1.510(6) . ?
C57 C58 1.486(6) . ?
C58 N59 1.487(7) . ?
N59 C60 1.429(7) . ?
N59 C61 1.447(6) . ?
C57' C58' 1.437(9) . ?
C58' N59' 1.498(14) . ?
N59' C61' 1.448(13) . ?
N59' C60' 1.487(13) . ?
